data_7006840
loop_
_publ_author_name
'Gehrhus, Barbara'
'Hitchcock, Peter B.'
'Pongtavornpinyo, Ruti'
'Zhang, Lihong'

_publ_section_title
;
 Insights into the making of a stable silylene.
;
_journal_issue 15
_journal_name_full 'Dalton transactions (Cambridge, England : 2003)'
_journal_page_first 1847
_journal_page_last 1857
_journal_paper_doi 10.1039/b514666f
_journal_year 2006
_chemical_absolute_configuration unk
_chemical_compound_source 'synthesis as described'
_chemical_formula_moiety '(C80 H120 K2 N8 O6 Si4) 4(C4 H8 O1)'
_chemical_formula_sum 'C96 H152 K2 N8 O10 Si4'
_chemical_formula_weight 1768.82
_chemical_name_systematic
;
?
;
_space_group_IT_number 96
_symmetry_cell_setting tetragonal
_symmetry_Int_Tables_number 96
_symmetry_space_group_name_Hall 'P 4nw 2abw'
_symmetry_space_group_name_H-M 'P 43 21 2'
_atom_sites_solution_hydrogens geom
_atom_sites_solution_primary direct
_atom_sites_solution_secondary difmap
_audit_conform_dict_location ftp://ftp.iucr.org/pub/cif_core.dic
_audit_conform_dict_name cif_core.dic
_audit_conform_dict_version 2.2
_audit_creation_date 2003-06-19T14:10:24-00:00
_audit_creation_method 'WinGX routine CIF_UPDATE'
_cell_angle_alpha 90
_cell_angle_beta 90
_cell_angle_gamma 90
_cell_formula_units_Z 8
_cell_length_a 22.8047(8)
_cell_length_b 22.8049(8)
_cell_length_c 40.8980(18)
_cell_measurement_reflns_used 257582
_cell_measurement_temperature 173(2)
_cell_measurement_theta_max 22.986
_cell_measurement_theta_min 3.705
_cell_measurement_wavelength 0.71073
_cell_volume 21269.4(14)
_computing_cell_refinement 'HKL Scalepack (Otwinowski & Minor 1997)'
_computing_data_collection 'Collect (Nonius BV, 1997-2000)'
_computing_data_reduction 'HKL Denzo and Scalepack (Otwinowski & Minor 1997)'
_computing_molecular_graphics 'Ortep-3 for Windows (Farrugia, 1997)'
_computing_publication_material 'WinGX publication routines (Farrugia, 1999)'
_computing_structure_refinement 'SHELXL-97 (Sheldrick, 1997)'
_computing_structure_solution 'SHELXS-97 (Sheldrick, 1997)'
_diffrn_ambient_temperature 173(2)
_diffrn_detector 'CCD plate'
_diffrn_measured_fraction_theta_full 0.915
_diffrn_measured_fraction_theta_max 0.915
_diffrn_measurement_device '95mm CCD camera on \k-goniostat'
_diffrn_measurement_device_type KappaCCD
_diffrn_measurement_method 'CCD rotation images, thick slices'
_diffrn_orient_matrix_type 'by Nonius Collect from scalepack cell'
_diffrn_orient_matrix_UB_11 -0.6458E-2
_diffrn_orient_matrix_UB_12 0.388849E-1
_diffrn_orient_matrix_UB_13 -0.107127E-1
_diffrn_orient_matrix_UB_21 -0.360446E-1
_diffrn_orient_matrix_UB_22 0.59919E-2
_diffrn_orient_matrix_UB_23 0.135183E-1
_diffrn_orient_matrix_UB_31 0.241238E-1
_diffrn_orient_matrix_UB_32 0.193624E-1
_diffrn_orient_matrix_UB_33 0.173306E-1
_diffrn_radiation_monochromator graphite
_diffrn_radiation_probe x-ray
_diffrn_radiation_type MoK\a
_diffrn_radiation_wavelength 0.71073
_diffrn_reflns_av_R_equivalents 0.1142
_diffrn_reflns_av_unetI/netI 0.1115
_diffrn_reflns_limit_h_max 21
_diffrn_reflns_limit_h_min -24
_diffrn_reflns_limit_k_max 18
_diffrn_reflns_limit_k_min -24
_diffrn_reflns_limit_l_max 44
_diffrn_reflns_limit_l_min -27
_diffrn_reflns_number 23757
_diffrn_reflns_theta_full 23
_diffrn_reflns_theta_max 23
_diffrn_reflns_theta_min 3.72
_diffrn_source 'Enraf Nonius FR590'
_exptl_absorpt_coefficient_mu 0.189
_exptl_absorpt_correction_type none
_exptl_crystal_colour red
_exptl_crystal_density_diffrn 1.105
_exptl_crystal_density_method 'not measured'
_exptl_crystal_description prism
_exptl_crystal_F_000 7664
_exptl_crystal_size_max 0.4
_exptl_crystal_size_mid 0.4
_exptl_crystal_size_min 0.4
_refine_diff_density_max 0.502
_refine_diff_density_min -0.561
_refine_diff_density_rms 0.081
_refine_ls_abs_structure_details 'Flack H D (1983), Acta Cryst. A39, 876-881'
_refine_ls_abs_structure_Flack 0.34(14)
_refine_ls_extinction_method none
_refine_ls_goodness_of_fit_ref 1.264
_refine_ls_hydrogen_treatment constr
_refine_ls_matrix_type full
_refine_ls_number_parameters 969
_refine_ls_number_reflns 12397
_refine_ls_number_restraints 378
_refine_ls_restrained_S_all 1.264
_refine_ls_R_factor_all 0.1582
_refine_ls_R_factor_gt 0.1224
_refine_ls_shift/su_max 0.009
_refine_ls_shift/su_mean 0.001
_refine_ls_structure_factor_coef Fsqd
_refine_ls_weighting_details 'calc w=1/[\s^2^(Fo^2^)+(0.2000P)^2^+0.0000P] where P=(Fo^2^+2Fc^2^)/3'
_refine_ls_weighting_scheme calc
_refine_ls_wR_factor_gt 0.3237
_refine_ls_wR_factor_ref 0.3508
_reflns_number_gt 8651
_reflns_number_total 12397
_reflns_threshold_expression >2sigma(I)
_cod_data_source_file b514666f.txt
_cod_data_source_block (9)-jun1003
_cod_original_sg_symbol_H-M P4(3)2(1)2
_cod_database_code 7006840

loop_
_symmetry_equiv_pos_as_xyz
'x, y, z'
'x+1/2, -y+1/2, -z+1/4'
'-x, -y, z+1/2'
'-x+1/2, y+1/2, -z+3/4'
'y, x, -z'
'y+1/2, -x+1/2, z+1/4'
'-y+1/2, x+1/2, z+3/4'
'-y, -x, -z+1/2'

loop_
_atom_site_label
_atom_site_type_symbol
_atom_site_fract_x
_atom_site_fract_y
_atom_site_fract_z
_atom_site_U_iso_or_equiv
_atom_site_adp_type
_atom_site_occupancy
_atom_site_symmetry_multiplicity
_atom_site_calc_flag
_atom_site_refinement_flags
_atom_site_disorder_assembly
_atom_site_disorder_group
K1 K 0.11268(13) 0.62665(13) 0.87971(6) 0.0576(9) Uani 0.712(4) 1 d PU A 1
K2 K -0.10961(17) 0.13289(16) 0.86501(8) 0.0854(11) Uani 0.712(4) 1 d PU A 1
Si1 Si 0.07020(11) 0.39501(12) 0.87410(5) 0.0510(7) Uani 1 1 d U A 1
Si2 Si -0.01581(11) 0.44739(11) 0.87485(5) 0.0487(6) Uani 1 1 d U A 1
Si3 Si -0.06870(10) 0.36123(11) 0.87254(5) 0.0479(6) Uani 1 1 d U A 1
Si4 Si 0.01831(11) 0.30899(11) 0.87024(5) 0.0479(6) Uani 1 1 d U A 1
O1 O 0.1385(4) 0.6992(4) 0.92915(19) 0.101(2) Uani 1 1 d U A 1
O2 O 0.1303(4) 0.7108(4) 0.8323(2) 0.110(3) Uani 1 1 d U A 1
O3 O 0.2312(4) 0.6020(4) 0.8806(2) 0.106(2) Uani 1 1 d U A 1
O4 O -0.1417(5) 0.0578(5) 0.8194(2) 0.128(3) Uani 1 1 d U A 1
O5 O -0.1273(6) 0.0487(5) 0.9116(3) 0.141(3) Uani 1 1 d U A 1
O6 O -0.2281(4) 0.1596(5) 0.8687(3) 0.137(3) Uani 1 1 d U A 1
N1 N 0.1296(3) 0.4080(3) 0.84521(16) 0.0576(19) Uani 1 1 d U A 1
N2 N 0.1254(3) 0.4028(4) 0.90525(16) 0.0569(18) Uani 1 1 d U A 1
N3 N -0.0266(3) 0.5011(3) 0.90644(14) 0.0526(18) Uani 1 1 d U A 1
N4 N -0.0263(3) 0.5080(3) 0.84665(14) 0.0467(17) Uani 1 1 d U A 1
N5 N -0.1265(3) 0.3522(3) 0.84216(14) 0.0470(17) Uani 1 1 d U A 1
N6 N -0.1244(3) 0.3472(3) 0.90214(14) 0.0490(17) Uani 1 1 d U A 1
N7 N 0.0285(3) 0.2546(3) 0.83814(14) 0.0526(18) Uani 1 1 d U A 1
N8 N 0.0298(3) 0.2482(3) 0.89757(15) 0.0504(17) Uani 1 1 d U A 1
C1 C 0.1854(4) 0.4012(4) 0.8586(2) 0.055(2) Uani 1 1 d U A 1
C2 C 0.1841(4) 0.3980(5) 0.8937(2) 0.059(2) Uani 1 1 d U A 1
C3 C 0.2344(5) 0.3930(5) 0.9109(3) 0.072(3) Uani 1 1 d U A 1
H3 H 0.2335 0.3931 0.9341 0.087 Uiso 1 1 calc R A 1
C4 C 0.2879(5) 0.3875(6) 0.8942(3) 0.088(4) Uani 1 1 d U A 1
H4 H 0.3227 0.3823 0.9067 0.105 Uiso 1 1 calc R A 1
C5 C 0.2923(5) 0.3895(5) 0.8618(3) 0.078(3) Uani 1 1 d U A 1
H5 H 0.3293 0.3857 0.8513 0.093 Uiso 1 1 calc R A 1
C6 C 0.2398(5) 0.3975(5) 0.8432(3) 0.072(3) Uani 1 1 d U A 1
H6 H 0.2421 0.4002 0.8201 0.087 Uiso 1 1 calc R A 1
C7 C 0.1227(4) 0.4241(4) 0.81024(19) 0.054(2) Uani 1 1 d U A 1
H7A H 0.0804 0.4241 0.8048 0.065 Uiso 1 1 calc R A 1
H7B H 0.1419 0.3937 0.7966 0.065 Uiso 1 1 calc R A 1
C8 C 0.1480(5) 0.4829(4) 0.8015(2) 0.058(2) Uani 1 1 d U A 1
H8 H 0.1917 0.4801 0.8029 0.07 Uiso 1 1 calc R A 1
C9 C 0.1279(5) 0.5335(5) 0.8237(3) 0.079(3) Uani 1 1 d U A 1
H9A H 0.1459 0.5702 0.8163 0.119 Uiso 1 1 calc R A 1
H9B H 0.1398 0.5255 0.8463 0.119 Uiso 1 1 calc R A 1
H9C H 0.0851 0.537 0.8227 0.119 Uiso 1 1 calc R A 1
C10 C 0.1311(6) 0.4956(5) 0.7647(2) 0.089(4) Uani 1 1 d U A 1
H10A H 0.1469 0.5337 0.7581 0.134 Uiso 1 1 calc R A 1
H10B H 0.0883 0.496 0.7624 0.134 Uiso 1 1 calc R A 1
H10C H 0.1475 0.4648 0.7506 0.134 Uiso 1 1 calc R A 1
C11 C 0.1152(4) 0.4120(5) 0.94031(19) 0.064(2) Uani 1 1 d U A 1
H11A H 0.1319 0.3781 0.9522 0.076 Uiso 1 1 calc R A 1
H11B H 0.0724 0.4118 0.9441 0.076 Uiso 1 1 calc R A 1
C12 C 0.1399(5) 0.4670(5) 0.9551(2) 0.063(2) Uani 1 1 d U A 1
H12 H 0.1835 0.4624 0.9554 0.076 Uiso 1 1 calc R A 1
C13 C 0.1261(5) 0.5208(5) 0.9328(2) 0.074(3) Uani 1 1 d U A 1
H13A H 0.1397 0.5128 0.9105 0.11 Uiso 1 1 calc R A 1
H13B H 0.1461 0.5556 0.9413 0.11 Uiso 1 1 calc R A 1
H13C H 0.0837 0.5277 0.9325 0.11 Uiso 1 1 calc R A 1
C14 C 0.1213(5) 0.4763(6) 0.9887(2) 0.081(3) Uani 1 1 d U A 1
H14A H 0.1386 0.5127 0.997 0.121 Uiso 1 1 calc R A 1
H14B H 0.1343 0.4433 1.0023 0.121 Uiso 1 1 calc R A 1
H14C H 0.0785 0.4791 0.9896 0.121 Uiso 1 1 calc R A 1
C15 C -0.0199(4) 0.5585(4) 0.8963(2) 0.058(2) Uani 1 1 d U A 1
C16 C -0.0222(4) 0.5626(4) 0.86053(18) 0.0469(19) Uani 1 1 d U A 1
C17 C -0.0166(5) 0.6168(4) 0.8461(2) 0.058(2) Uani 1 1 d U A 1
H17 H -0.0159 0.6186 0.8229 0.07 Uiso 1 1 calc R A 1
C18 C -0.0117(5) 0.6697(5) 0.8635(2) 0.069(2) Uani 1 1 d U A 1
H18 H -0.0088 0.7065 0.8527 0.083 Uiso 1 1 calc R A 1
C19 C -0.0114(5) 0.6650(5) 0.8979(2) 0.067(2) Uani 1 1 d U A 1
H19 H -0.0086 0.6997 0.9106 0.081 Uiso 1 1 calc R A 1
C20 C -0.0152(5) 0.6097(5) 0.9140(2) 0.061(2) Uani 1 1 d U A 1
H20 H -0.0145 0.6081 0.9372 0.073 Uiso 1 1 calc R A 1
C21 C -0.0399(4) 0.4890(5) 0.94117(18) 0.060(2) Uani 1 1 d U A 1
H21A H -0.0079 0.5055 0.9547 0.072 Uiso 1 1 calc R A 1
H21B H -0.04 0.446 0.9445 0.072 Uiso 1 1 calc R A 1
C22 C -0.0975(5) 0.5134(4) 0.95333(19) 0.058(2) Uani 1 1 d U A 1
H22 H -0.0944 0.5571 0.9534 0.069 Uiso 1 1 calc R A 1
C23 C -0.1470(5) 0.4966(5) 0.9309(2) 0.069(3) Uani 1 1 d U A 1
H23A H -0.1392 0.5119 0.9089 0.103 Uiso 1 1 calc R A 1
H23B H -0.1837 0.5132 0.9391 0.103 Uiso 1 1 calc R A 1
H23C H -0.1502 0.4538 0.9299 0.103 Uiso 1 1 calc R A 1
C24 C -0.1081(5) 0.4931(5) 0.9886(2) 0.076(3) Uani 1 1 d U A 1
H24A H -0.0753 0.5056 1.0024 0.115 Uiso 1 1 calc R A 1
H24B H -0.1112 0.4502 0.9892 0.115 Uiso 1 1 calc R A 1
H24C H -0.1446 0.5104 0.9968 0.115 Uiso 1 1 calc R A 1
C25 C -0.0394(4) 0.5011(4) 0.81175(18) 0.047(2) Uani 1 1 d U A 1
H25A H -0.0381 0.4589 0.8061 0.057 Uiso 1 1 calc R A 1
H25B H -0.0087 0.5213 0.7988 0.057 Uiso 1 1 calc R A 1
C26 C -0.1005(5) 0.5263(5) 0.80225(19) 0.066(3) Uani 1 1 d U A 1
H26 H -0.0973 0.57 0.8028 0.079 Uiso 1 1 calc R A 1
C27 C -0.1143(6) 0.5080(6) 0.7652(2) 0.089(4) Uani 1 1 d U A 1
H27A H -0.1523 0.5242 0.7587 0.133 Uiso 1 1 calc R A 1
H27B H -0.1154 0.4651 0.7635 0.133 Uiso 1 1 calc R A 1
H27C H -0.0836 0.5234 0.7509 0.133 Uiso 1 1 calc R A 1
C28 C -0.1482(5) 0.5094(6) 0.8252(3) 0.092(4) Uani 1 1 d U A 1
H28A H -0.1852 0.5271 0.818 0.138 Uiso 1 1 calc R A 1
H28B H -0.1387 0.5234 0.8472 0.138 Uiso 1 1 calc R A 1
H28C H -0.1522 0.4666 0.8255 0.138 Uiso 1 1 calc R A 1
C29 C -0.1822(4) 0.3578(4) 0.8553(2) 0.055(2) Uani 1 1 d U A 1
C30 C -0.1813(4) 0.3528(5) 0.8906(2) 0.059(2) Uani 1 1 d U A 1
C31 C -0.2348(5) 0.3581(5) 0.9080(2) 0.070(3) Uani 1 1 d U A 1
H31 H -0.2346 0.358 0.9313 0.084 Uiso 1 1 calc R A 1
C32 C -0.2883(5) 0.3636(5) 0.8908(3) 0.071(3) Uani 1 1 d U A 1
H32 H -0.3244 0.3644 0.9023 0.085 Uiso 1 1 calc R A 1
C33 C -0.2874(5) 0.3675(5) 0.8576(3) 0.076(3) Uani 1 1 d U A 1
H33 H -0.3235 0.3729 0.8464 0.092 Uiso 1 1 calc R A 1
C34 C -0.2357(5) 0.3640(5) 0.8391(2) 0.062(2) Uani 1 1 d U A 1
H34 H -0.237 0.3658 0.8159 0.075 Uiso 1 1 calc R A 1
C35 C -0.1187(4) 0.3451(4) 0.80709(18) 0.057(2) Uani 1 1 d U A 1
H35A H -0.0762 0.3461 0.802 0.068 Uiso 1 1 calc R A 1
H35B H -0.1374 0.3786 0.7957 0.068 Uiso 1 1 calc R A 1
C36 C -0.1457(6) 0.2855(5) 0.7932(2) 0.079(3) Uani 1 1 d U A 1
H36 H -0.1894 0.2883 0.7942 0.095 Uiso 1 1 calc R A 1
C37 C -0.1270(6) 0.2341(5) 0.8122(3) 0.092(3) Uani 1 1 d U A 1
H37A H -0.1461 0.1989 0.8035 0.138 Uiso 1 1 calc R A 1
H37B H -0.1381 0.2393 0.8352 0.138 Uiso 1 1 calc R A 1
H37C H -0.0843 0.2298 0.8106 0.138 Uiso 1 1 calc R A 1
C38 C -0.1266(6) 0.2823(6) 0.7568(2) 0.104(5) Uani 1 1 d U A 1
H38A H -0.1396 0.3178 0.7453 0.156 Uiso 1 1 calc R A 1
H38B H -0.1444 0.2478 0.7465 0.156 Uiso 1 1 calc R A 1
H38C H -0.0838 0.2793 0.7555 0.156 Uiso 1 1 calc R A 1
C39 C -0.1147(4) 0.3304(4) 0.93591(18) 0.057(2) Uani 1 1 d U A 1
H39A H -0.1328 0.3603 0.9502 0.069 Uiso 1 1 calc R A 1
H39B H -0.0719 0.3306 0.9402 0.069 Uiso 1 1 calc R A 1
C40 C -0.1400(5) 0.2676(5) 0.9458(2) 0.072(3) Uani 1 1 d U A 1
H40 H -0.1838 0.2706 0.9457 0.086 Uiso 1 1 calc R A 1
C41 C -0.1214(5) 0.2544(5) 0.9810(2) 0.079(3) Uani 1 1 d U A 1
H41A H -0.1364 0.285 0.9956 0.118 Uiso 1 1 calc R A 1
H41B H -0.0785 0.2533 0.9823 0.118 Uiso 1 1 calc R A 1
H41C H -0.1373 0.2163 0.9877 0.118 Uiso 1 1 calc R A 1
C42 C -0.1238(5) 0.2238(5) 0.9218(2) 0.077(3) Uani 1 1 d U A 1
H42A H -0.1397 0.2349 0.9004 0.116 Uiso 1 1 calc R A 1
H42B H -0.1398 0.1857 0.9283 0.116 Uiso 1 1 calc R A 1
H42C H -0.081 0.2213 0.9205 0.116 Uiso 1 1 calc R A 1
C43 C 0.0234(4) 0.1987(5) 0.8484(2) 0.057(2) Uani 1 1 d U A 1
C44 C 0.0221(4) 0.1933(4) 0.8821(2) 0.060(2) Uani 1 1 d U A 1
C45 C 0.0180(5) 0.1379(5) 0.8976(2) 0.072(2) Uani 1 1 d U A 1
H45 H 0.0175 0.1346 0.9207 0.086 Uiso 1 1 calc R A 1
C46 C 0.0147(5) 0.0865(5) 0.8770(3) 0.080(2) Uani 1 1 d U A 1
H46 H 0.0129 0.0485 0.8864 0.096 Uiso 1 1 calc R A 1
C47 C 0.0140(5) 0.0928(5) 0.8445(3) 0.081(2) Uani 1 1 d U A 1
H47 H 0.0112 0.0588 0.8312 0.098 Uiso 1 1 calc R A 1
C48 C 0.0173(5) 0.1474(5) 0.8295(2) 0.074(2) Uani 1 1 d U A 1
H48 H 0.0155 0.1501 0.8064 0.089 Uiso 1 1 calc R A 1
C49 C 0.0407(4) 0.2695(5) 0.80387(19) 0.062(2) Uani 1 1 d U A 1
H49A H 0.0406 0.3127 0.8013 0.074 Uiso 1 1 calc R A 1
H49B H 0.0093 0.2533 0.7898 0.074 Uiso 1 1 calc R A 1
C50 C 0.1042(5) 0.2436(5) 0.7918(2) 0.067(3) Uani 1 1 d U A 1
H50 H 0.1011 0.1999 0.7903 0.08 Uiso 1 1 calc R A 1
C51 C 0.1546(5) 0.2589(5) 0.8157(3) 0.072(3) Uani 1 1 d U A 1
H51A H 0.1465 0.2415 0.8371 0.107 Uiso 1 1 calc R A 1
H51B H 0.1575 0.3016 0.8179 0.107 Uiso 1 1 calc R A 1
H51C H 0.1916 0.2433 0.8072 0.107 Uiso 1 1 calc R A 1
C52 C 0.1133(5) 0.2679(6) 0.7574(2) 0.089(4) Uani 1 1 d U A 1
H52A H 0.0813 0.2548 0.7432 0.134 Uiso 1 1 calc R A 1
H52B H 0.1508 0.2538 0.7487 0.134 Uiso 1 1 calc R A 1
H52C H 0.1137 0.3109 0.7583 0.134 Uiso 1 1 calc R A 1
C53 C 0.0406(4) 0.2526(5) 0.93260(19) 0.063(3) Uani 1 1 d U A 1
H53A H 0.0096 0.231 0.9445 0.076 Uiso 1 1 calc R A 1
H53B H 0.0386 0.2942 0.9393 0.076 Uiso 1 1 calc R A 1
C54 C 0.1019(6) 0.2271(7) 0.9422(2) 0.105(4) Uani 1 1 d U A 1
H54 H 0.0985 0.1835 0.9404 0.126 Uiso 1 1 calc R A 1
C55 C 0.1494(5) 0.2443(6) 0.9208(3) 0.094(4) Uani 1 1 d U A 1
H55A H 0.1856 0.2247 0.9278 0.141 Uiso 1 1 calc R A 1
H55B H 0.1548 0.2869 0.922 0.141 Uiso 1 1 calc R A 1
H55C H 0.1401 0.2331 0.8983 0.141 Uiso 1 1 calc R A 1
C56 C 0.1098(7) 0.2413(6) 0.9789(3) 0.110(5) Uani 1 1 d U A 1
H56A H 0.0751 0.2284 0.9911 0.164 Uiso 1 1 calc R A 1
H56B H 0.1149 0.2837 0.9817 0.164 Uiso 1 1 calc R A 1
H56C H 0.1445 0.2208 0.9873 0.164 Uiso 1 1 calc R A 1
C57 C 0.1232(9) 0.6935(8) 0.9597(3) 0.157(8) Uani 1 1 d U A 1
H57A H 0.1464 0.6617 0.9699 0.188 Uiso 1 1 calc R A 1
H57B H 0.0813 0.6827 0.9609 0.188 Uiso 1 1 calc R A 1
C58 C 0.1334(11) 0.7506(8) 0.9783(4) 0.169(8) Uani 1 1 d U A 1
H58A H 0.096 0.7668 0.9867 0.203 Uiso 1 1 calc R A 1
H58B H 0.1605 0.7445 0.9969 0.203 Uiso 1 1 calc R A 1
C59 C 0.1593(12) 0.7895(9) 0.9537(4) 0.197(11) Uani 1 1 d U A 1
H59A H 0.135 0.8249 0.9504 0.236 Uiso 1 1 calc R A 1
H59B H 0.1994 0.8016 0.9601 0.236 Uiso 1 1 calc R A 1
C60 C 0.1603(8) 0.7529(7) 0.9243(3) 0.129(6) Uani 1 1 d U A 1
H60A H 0.1374 0.7725 0.9069 0.155 Uiso 1 1 calc R A 1
H60B H 0.2013 0.7493 0.9166 0.155 Uiso 1 1 calc R A 1
C61 C 0.1883(7) 0.7305(8) 0.8273(3) 0.127(6) Uani 1 1 d U A 1
H61A H 0.2165 0.6987 0.8323 0.152 Uiso 1 1 calc R A 1
H61B H 0.1969 0.7642 0.8418 0.152 Uiso 1 1 calc R A 1
C62 C 0.1933(7) 0.7484(11) 0.7921(3) 0.164(8) Uani 1 1 d U A 1
H62A H 0.2259 0.7273 0.7813 0.197 Uiso 1 1 calc R A 1
H62B H 0.2006 0.7911 0.7903 0.197 Uiso 1 1 calc R A 1
C63 C 0.1345(7) 0.7323(9) 0.7763(3) 0.139(6) Uani 1 1 d U A 1
H63A H 0.1192 0.7652 0.763 0.167 Uiso 1 1 calc R A 1
H63B H 0.1386 0.6972 0.7622 0.167 Uiso 1 1 calc R A 1
C64 C 0.0960(7) 0.7203(8) 0.8039(3) 0.128(5) Uani 1 1 d U A 1
H64A H 0.0692 0.7539 0.8074 0.153 Uiso 1 1 calc R A 1
H64B H 0.0719 0.6851 0.7992 0.153 Uiso 1 1 calc R A 1
C65 C 0.2638(7) 0.5477(9) 0.8737(7) 0.200(11) Uani 1 1 d U A 1
H65A H 0.2398 0.513 0.8793 0.24 Uiso 1 1 calc R A 1
H65B H 0.2742 0.5457 0.8502 0.24 Uiso 1 1 calc R A 1
C66 C 0.3147(10) 0.5492(8) 0.8929(7) 0.227(13) Uani 1 1 d U A 1
H66A H 0.309 0.527 0.9134 0.272 Uiso 1 1 calc R A 1
H66B H 0.3484 0.5322 0.8809 0.272 Uiso 1 1 calc R A 1
C67 C 0.3238(8) 0.6076(8) 0.8992(6) 0.175(9) Uani 1 1 d U A 1
H67A H 0.3377 0.6126 0.922 0.21 Uiso 1 1 calc R A 1
H67B H 0.3542 0.6232 0.8843 0.21 Uiso 1 1 calc R A 1
C68 C 0.2726(6) 0.6376(7) 0.8949(4) 0.118(5) Uani 1 1 d U A 1
H68A H 0.2797 0.6722 0.8808 0.142 Uiso 1 1 calc R A 1
H68B H 0.258 0.6517 0.9163 0.142 Uiso 1 1 calc R A 1
C69 C -0.1657(8) 0.0020(7) 0.8248(3) 0.120(5) Uani 1 1 d U A 1
H69A H -0.1491 -0.0158 0.8449 0.144 Uiso 1 1 calc R A 1
H69B H -0.2088 0.0044 0.8272 0.144 Uiso 1 1 calc R A 1
C70 C -0.1508(12) -0.0314(9) 0.7972(4) 0.183(10) Uani 1 1 d U A 1
H70A H -0.1195 -0.0596 0.8031 0.22 Uiso 1 1 calc R A 1
H70B H -0.1854 -0.054 0.7899 0.22 Uiso 1 1 calc R A 1
C71 C -0.1314(9) 0.0041(8) 0.7719(4) 0.144(6) Uani 1 1 d U A 1
H71A H -0.1612 0.0065 0.7543 0.172 Uiso 1 1 calc R A 1
H71B H -0.0944 -0.011 0.7625 0.172 Uiso 1 1 calc R A 1
C72 C -0.1221(8) 0.0632(8) 0.7875(3) 0.135(6) Uani 1 1 d U A 1
H72A H -0.08 0.074 0.7871 0.162 Uiso 1 1 calc R A 1
H72B H -0.1447 0.0938 0.7758 0.162 Uiso 1 1 calc R A 1
C73 C -0.0926(9) 0.0305(12) 0.9403(5) 0.208(12) Uani 1 1 d U A 1
H73A H -0.0592 0.0058 0.9333 0.249 Uiso 1 1 calc R A 1
H73B H -0.0767 0.0655 0.9516 0.249 Uiso 1 1 calc R A 1
C74 C -0.1241(13) 0.003(2) 0.9588(8) 0.42(3) Uani 1 1 d U A 1
H74A H -0.1154 0.0145 0.9816 0.501 Uiso 1 1 calc R A 1
H74B H -0.116 -0.0393 0.9565 0.501 Uiso 1 1 calc R A 1
C75 C -0.1877(11) 0.0147(15) 0.9516(4) 0.246(15) Uani 1 1 d U A 1
H75A H -0.2124 -0.0206 0.9547 0.295 Uiso 1 1 calc R A 1
H75B H -0.2036 0.0477 0.9646 0.295 Uiso 1 1 calc R A 1
C76 C -0.1806(8) 0.0287(8) 0.9194(3) 0.133(6) Uani 1 1 d U A 1
H76A H -0.189 -0.0065 0.9061 0.16 Uiso 1 1 calc R A 1
H76B H -0.21 0.0589 0.9135 0.16 Uiso 1 1 calc R A 1
C77 C -0.2621(8) 0.2072(8) 0.8793(6) 0.173(9) Uani 1 1 d U A 1
H77A H -0.2473 0.2439 0.8693 0.207 Uiso 1 1 calc R A 1
H77B H -0.2593 0.211 0.9033 0.207 Uiso 1 1 calc R A 1
C78 C -0.3209(7) 0.1981(9) 0.8700(5) 0.174(9) Uani 1 1 d U A 1
H78A H -0.3356 0.233 0.8582 0.208 Uiso 1 1 calc R A 1
H78B H -0.3452 0.1926 0.8898 0.208 Uiso 1 1 calc R A 1
C79 C -0.3257(10) 0.1479(12) 0.8496(7) 0.274(18) Uani 1 1 d U A 1
H79A H -0.3623 0.1259 0.8542 0.329 Uiso 1 1 calc R A 1
H79B H -0.3251 0.159 0.8262 0.329 Uiso 1 1 calc R A 1
C80 C -0.2758(7) 0.1146(8) 0.8580(5) 0.158(8) Uani 1 1 d U A 1
H80A H -0.262 0.0915 0.839 0.19 Uiso 1 1 calc R A 1
H80B H -0.2849 0.0874 0.8762 0.19 Uiso 1 1 calc R A 1
K1A K 0.2464(5) 0.2602(6) 0.8719(2) 0.111(4) Uani 0.288(4) 1 d P A 2
K2A K -0.2440(3) 0.4880(3) 0.87759(13) 0.041(2) Uani 0.288(4) 1 d P A 2
C1A C 0.1578(9) 0.0017(12) 0.9698(6) 0.255(13) Uiso 1.07 1 d PGU B 2
C2A C 0.1202(12) 0.0403(9) 0.9492(5) 0.251(12) Uiso 1.07 1 d PGU B 2
C3A C 0.0599(10) 0.0150(11) 0.9488(5) 0.212(9) Uiso 1.07 1 d PGU B 2
C4A C 0.0602(11) -0.0392(10) 0.9691(6) 0.265(13) Uiso 1.07 1 d PGU B 2
C5A C 0.1208(13) -0.0475(10) 0.9822(5) 0.260(13) Uiso 1.07 1 d PGU B 2
C6A C -0.1143(19) -0.1938(12) 0.7598(7) 0.297(15) Uiso 1.07 1 d PGU C 2
C7A C -0.1518(12) -0.2184(17) 0.7806(9) 0.300(16) Uiso 1.07 1 d PGU C 2
C8A C -0.1251(17) -0.2640(16) 0.7944(7) 0.46(3) Uiso 1.07 1 d PGU C 2
C9A C -0.0712(15) -0.2675(13) 0.7822(8) 0.275(14) Uiso 1.07 1 d PGU C 2
C10A C -0.0645(14) -0.2241(17) 0.7608(8) 0.51(3) Uiso 1.07 1 d PGU C 2
C11A C -0.018(2) -0.0745(15) 0.8671(7) 0.40(3) Uiso 1.07 1 d PGU D 2
C12A C -0.0435(13) -0.129(2) 0.8669(6) 0.276(14) Uiso 1.07 1 d PGU D 2
C13A C 0.000(2) -0.1695(13) 0.8739(8) 0.44(3) Uiso 1.07 1 d PGU D 2
C14A C 0.0513(16) -0.140(2) 0.8784(7) 0.37(2) Uiso 1.07 1 d PGU D 2
C15A C 0.0402(19) -0.081(2) 0.8741(7) 0.323(18) Uiso 1.07 1 d PGU D 2
C16A C -0.1794(11) -0.0513(15) 1.0403(6) 0.318(17) Uiso 1.07 1 d PGU E 2
C17A C -0.1782(15) -0.1140(16) 1.0402(7) 0.40(2) Uiso 1.07 1 d PGU E 2
C18A C -0.2330(16) -0.1344(11) 1.0276(7) 0.39(2) Uiso 1.07 1 d PGU E 2
C19A C -0.2680(9) -0.0843(12) 1.0198(5) 0.219(10) Uiso 1.07 1 d PGU E 2
C20A C -0.2349(11) -0.0330(8) 1.0276(4) 0.182(7) Uiso 1.07 1 d PGU E 2

loop_
_atom_site_aniso_label
_atom_site_aniso_U_11
_atom_site_aniso_U_22
_atom_site_aniso_U_33
_atom_site_aniso_U_23
_atom_site_aniso_U_13
_atom_site_aniso_U_12
K1 0.0629(18) 0.0579(19) 0.0519(15) -0.0029(12) 0.0022(13) -0.0079(14)
K2 0.093(2) 0.080(3) 0.083(2) -0.0086(17) 0.0040(18) -0.002(2)
Si1 0.0535(15) 0.0567(16) 0.0428(12) -0.0018(12) 0.0016(11) 0.0032(12)
Si2 0.0545(15) 0.0550(16) 0.0365(11) -0.0002(11) 0.0017(11) 0.0031(12)
Si3 0.0491(15) 0.0556(16) 0.0390(11) -0.0020(11) -0.0011(11) 0.0032(12)
Si4 0.0511(15) 0.0541(16) 0.0386(11) 0.0011(11) -0.0022(11) 0.0010(12)
O1 0.122(6) 0.098(5) 0.082(4) -0.014(4) -0.006(4) -0.021(5)
O2 0.118(6) 0.121(6) 0.090(4) 0.024(4) -0.004(4) -0.043(5)
O3 0.073(4) 0.114(6) 0.131(6) -0.015(5) 0.008(4) -0.017(4)
O4 0.149(7) 0.122(6) 0.112(5) -0.030(5) 0.013(5) -0.044(6)
O5 0.148(8) 0.145(7) 0.129(6) 0.042(6) 0.009(6) -0.039(6)
O6 0.096(4) 0.128(8) 0.186(9) -0.026(6) -0.009(5) 0.003(5)
N1 0.062(4) 0.066(5) 0.045(3) 0.003(3) 0.008(3) 0.008(4)
N2 0.054(4) 0.065(5) 0.051(3) -0.006(3) -0.002(3) 0.005(4)
N3 0.069(5) 0.057(4) 0.032(3) -0.006(3) -0.003(3) -0.002(4)
N4 0.053(5) 0.047(4) 0.040(3) -0.003(3) -0.002(3) -0.004(3)
N5 0.052(4) 0.054(5) 0.034(3) -0.002(3) -0.001(3) -0.003(4)
N6 0.051(4) 0.059(5) 0.038(3) -0.003(3) -0.006(3) -0.004(4)
N7 0.060(5) 0.062(4) 0.035(3) -0.006(3) 0.001(3) -0.001(4)
N8 0.056(5) 0.054(4) 0.041(3) 0.004(3) -0.006(3) 0.003(4)
C1 0.054(5) 0.048(6) 0.064(4) -0.008(4) -0.001(4) -0.009(5)
C2 0.058(5) 0.061(6) 0.059(4) 0.002(5) 0.003(4) 0.015(5)
C3 0.068(6) 0.068(7) 0.081(6) -0.016(6) -0.013(4) 0.013(6)
C4 0.063(6) 0.106(10) 0.095(6) 0.023(7) -0.007(5) 0.001(7)
C5 0.065(6) 0.076(8) 0.093(6) -0.011(6) 0.003(5) 0.003(6)
C6 0.074(6) 0.067(7) 0.075(5) -0.021(6) 0.004(4) 0.015(6)
C7 0.053(6) 0.065(5) 0.044(4) -0.001(4) 0.010(4) -0.003(5)
C8 0.051(6) 0.067(6) 0.057(4) 0.006(4) 0.017(4) 0.000(5)
C9 0.079(7) 0.083(6) 0.076(5) -0.011(5) 0.016(5) 0.004(6)
C10 0.142(12) 0.065(8) 0.061(5) 0.021(5) 0.024(6) 0.004(7)
C11 0.060(6) 0.085(6) 0.046(4) -0.009(4) -0.013(4) 0.012(5)
C12 0.060(7) 0.077(6) 0.052(4) -0.004(4) -0.014(4) 0.011(6)
C13 0.065(6) 0.087(6) 0.069(5) 0.006(5) -0.012(5) -0.001(5)
C14 0.102(9) 0.093(9) 0.048(4) -0.010(5) -0.022(5) 0.020(7)
C15 0.068(6) 0.062(5) 0.044(4) -0.004(3) 0.001(4) -0.017(5)
C16 0.052(5) 0.049(4) 0.040(4) 0.000(3) 0.007(4) 0.010(4)
C17 0.073(5) 0.054(5) 0.049(4) 0.006(3) 0.002(4) 0.008(4)
C18 0.081(5) 0.047(5) 0.080(5) 0.006(4) 0.004(5) 0.007(5)
C19 0.079(5) 0.053(5) 0.070(4) -0.012(4) -0.001(4) 0.007(5)
C20 0.074(5) 0.062(5) 0.047(4) -0.009(3) 0.005(4) 0.000(5)
C21 0.070(6) 0.070(7) 0.039(4) -0.011(4) 0.012(4) -0.029(5)
C22 0.078(6) 0.051(6) 0.044(4) -0.002(4) 0.009(4) -0.010(5)
C23 0.079(7) 0.072(7) 0.055(5) 0.004(5) 0.001(5) 0.017(6)
C24 0.081(8) 0.102(9) 0.047(4) 0.001(5) 0.010(5) -0.007(7)
C25 0.059(5) 0.040(5) 0.043(4) 0.005(3) 0.005(4) -0.004(4)
C26 0.081(7) 0.077(7) 0.041(4) 0.003(4) -0.012(4) 0.016(6)
C27 0.090(9) 0.125(11) 0.052(5) 0.005(6) -0.020(5) -0.011(8)
C28 0.070(7) 0.126(11) 0.080(6) -0.002(7) 0.005(5) 0.017(7)
C29 0.060(5) 0.057(6) 0.048(4) 0.000(4) -0.006(3) -0.006(5)
C30 0.059(5) 0.067(7) 0.051(4) 0.010(5) 0.010(4) 0.020(5)
C31 0.064(6) 0.075(7) 0.071(5) 0.002(6) 0.014(4) -0.005(6)
C32 0.056(6) 0.074(8) 0.083(6) -0.006(6) 0.008(5) 0.004(6)
C33 0.054(6) 0.077(8) 0.099(6) -0.006(6) -0.009(5) 0.002(6)
C34 0.066(5) 0.064(7) 0.057(5) -0.002(5) -0.004(4) 0.006(6)
C35 0.054(6) 0.075(6) 0.042(4) 0.002(4) -0.005(4) -0.003(5)
C36 0.100(9) 0.094(7) 0.042(4) -0.026(4) -0.014(5) 0.026(6)
C37 0.129(9) 0.077(6) 0.070(5) -0.019(4) -0.013(6) 0.023(6)
C38 0.143(12) 0.119(11) 0.050(5) -0.022(5) -0.011(6) 0.009(9)
C39 0.061(6) 0.076(6) 0.035(4) -0.006(4) 0.004(4) 0.004(5)
C40 0.066(7) 0.093(7) 0.057(5) 0.020(4) 0.025(5) -0.001(6)
C41 0.084(9) 0.086(8) 0.065(5) 0.012(5) 0.003(5) -0.014(7)
C42 0.075(7) 0.091(6) 0.066(5) 0.009(4) 0.022(5) -0.018(5)
C43 0.056(6) 0.067(5) 0.049(4) -0.005(4) 0.011(4) 0.018(5)
C44 0.071(6) 0.055(4) 0.054(4) 0.004(4) 0.001(5) 0.021(5)
C45 0.089(5) 0.071(5) 0.056(4) 0.004(4) 0.014(4) 0.000(5)
C46 0.109(5) 0.053(5) 0.077(5) 0.005(4) -0.004(5) -0.002(5)
C47 0.105(6) 0.064(5) 0.076(5) -0.008(4) 0.013(5) 0.003(5)
C48 0.097(5) 0.061(5) 0.064(4) -0.007(4) 0.001(5) 0.017(5)
C49 0.069(6) 0.074(7) 0.042(4) -0.003(4) 0.008(4) 0.019(5)
C50 0.068(6) 0.073(7) 0.059(5) -0.006(5) 0.020(4) 0.009(6)
C51 0.072(6) 0.056(7) 0.086(6) -0.002(5) 0.018(5) -0.005(6)
C52 0.092(9) 0.106(10) 0.069(5) 0.002(6) 0.027(5) 0.021(7)
C53 0.074(6) 0.080(7) 0.035(4) 0.013(4) 0.009(4) 0.001(5)
C54 0.103(8) 0.156(13) 0.055(5) 0.011(7) -0.019(5) 0.034(8)
C55 0.075(7) 0.100(10) 0.108(8) 0.029(7) -0.019(6) 0.029(7)
C56 0.170(14) 0.090(9) 0.069(5) -0.013(6) -0.052(7) 0.046(9)
C57 0.23(2) 0.160(13) 0.079(7) -0.021(7) 0.010(10) -0.066(14)
C58 0.29(3) 0.125(13) 0.094(8) -0.023(7) 0.044(12) -0.002(14)
C59 0.33(3) 0.176(15) 0.082(8) -0.048(9) 0.033(13) -0.113(18)
C60 0.198(18) 0.099(10) 0.090(7) -0.022(6) -0.001(9) -0.049(10)
C61 0.132(10) 0.177(15) 0.072(6) 0.007(8) 0.007(6) -0.091(11)
C62 0.100(9) 0.30(3) 0.093(8) 0.069(12) 0.005(7) 0.013(12)
C63 0.132(12) 0.195(17) 0.092(7) 0.034(10) 0.004(6) -0.029(12)
C64 0.122(9) 0.180(16) 0.081(7) 0.018(8) 0.000(6) 0.001(11)
C65 0.060(9) 0.158(15) 0.38(3) -0.100(19) -0.010(13) 0.012(8)
C66 0.169(17) 0.085(9) 0.43(4) 0.048(16) -0.12(2) -0.016(10)
C67 0.117(12) 0.110(11) 0.30(2) -0.018(15) -0.075(14) 0.019(10)
C68 0.082(7) 0.131(10) 0.142(12) -0.026(10) -0.030(8) 0.007(7)
C69 0.166(16) 0.098(9) 0.096(8) -0.004(6) 0.025(9) -0.043(9)
C70 0.32(3) 0.140(11) 0.091(9) -0.025(8) 0.032(13) -0.081(17)
C71 0.195(19) 0.144(13) 0.092(8) -0.008(7) 0.012(10) -0.025(13)
C72 0.191(17) 0.149(11) 0.065(6) -0.008(6) 0.020(8) -0.049(12)
C73 0.146(12) 0.31(3) 0.164(17) 0.113(16) -0.054(11) -0.111(18)
C74 0.22(2) 0.69(7) 0.34(4) 0.39(5) -0.18(2) -0.28(3)
C75 0.184(15) 0.47(5) 0.086(9) -0.027(15) 0.049(11) -0.08(2)
C76 0.134(10) 0.168(15) 0.097(8) 0.034(9) -0.041(8) -0.075(11)
C77 0.112(9) 0.102(11) 0.30(3) -0.042(13) -0.046(14) 0.038(9)
C78 0.092(8) 0.160(15) 0.27(2) -0.108(16) 0.007(13) 0.008(9)
C79 0.144(14) 0.29(3) 0.39(3) -0.23(3) -0.13(2) 0.138(17)
C80 0.103(8) 0.158(13) 0.214(18) -0.104(14) -0.076(11) 0.047(8)
K1A 0.088(7) 0.152(11) 0.091(6) 0.013(7) 0.001(6) 0.021(7)
K2A 0.036(4) 0.050(4) 0.036(3) 0.001(3) 0.000(3) 0.002(3)

loop_
_atom_type_symbol
_atom_type_description
_atom_type_scat_dispersion_real
_atom_type_scat_dispersion_imag
_atom_type_scat_source
C C 0.0033 0.0016 'International Tables Vol C Tables 4.2.6.8 and 6.1.1.4'
H H 0 0 'International Tables Vol C Tables 4.2.6.8 and 6.1.1.4'
K K 0.2009 0.2494 'International Tables Vol C Tables 4.2.6.8 and 6.1.1.4'
N N 0.0061 0.0033 'International Tables Vol C Tables 4.2.6.8 and 6.1.1.4'
Si Si 0.0817 0.0704 'International Tables Vol C Tables 4.2.6.8 and 6.1.1.4'
O O 0.0106 0.006 'International Tables Vol C Tables 4.2.6.8 and 6.1.1.4'

loop_
_geom_angle_atom_site_label_1
_geom_angle_atom_site_label_2
_geom_angle_atom_site_label_3
_geom_angle
_geom_angle_site_symmetry_1
_geom_angle_site_symmetry_3
_geom_angle_publ_flag
O1 K1 O2 93.9(3) . . ?
O1 K1 O3 84.3(3) . . ?
O2 K1 O3 90.5(3) . . ?
O1 K1 C19 81.0(3) . . ?
O2 K1 C19 96.1(3) . . ?
O3 K1 C19 164.2(3) . . ?
O1 K1 C18 99.7(3) . . ?
O2 K1 C18 76.1(3) . . ?
O3 K1 C18 166.2(3) . . ?
C19 K1 C18 26.6(3) . . ?
O1 K1 C9 160.6(3) . . ?
O2 K1 C9 86.7(3) . . ?
O3 K1 C9 76.4(3) . . ?
C19 K1 C9 118.2(3) . . ?
C18 K1 C9 99.2(3) . . ?
O1 K1 C20 86.8(3) . . ?
O2 K1 C20 121.0(3) . . ?
O3 K1 C20 147.8(3) . . ?
C19 K1 C20 25.9(3) . . ?
C18 K1 C20 46.0(3) . . ?
C9 K1 C20 109.4(3) . . ?
O1 K1 C17 124.1(3) . . ?
O2 K1 C17 83.3(3) . . ?
O3 K1 C17 151.2(3) . . ?
C19 K1 C17 44.3(3) . . ?
C18 K1 C17 25.4(2) . . ?
C9 K1 C17 75.3(3) . . ?
C20 K1 C17 50.6(2) . . ?
O1 K1 C13 86.2(3) . . ?
O2 K1 C13 165.9(3) . . ?
O3 K1 C13 75.4(3) . . ?
C19 K1 C13 97.9(3) . . ?
C18 K1 C13 117.8(3) . . ?
C9 K1 C13 88.5(3) . . ?
C20 K1 C13 73.1(3) . . ?
C17 K1 C13 108.3(3) . . ?
O4 K2 O5 89.8(4) . . ?
O4 K2 O6 84.9(4) . . ?
O5 K2 O6 88.5(4) . . ?
O4 K2 C46 98.3(3) . . ?
O5 K2 C46 77.5(4) . . ?
O6 K2 C46 165.5(4) . . ?
O4 K2 C47 82.4(3) . . ?
O5 K2 C47 96.7(4) . . ?
O6 K2 C47 166.3(3) . . ?
C46 K2 C47 25.1(3) . . ?
O4 K2 C42 157.9(4) . . ?
O5 K2 C42 86.2(3) . . ?
O6 K2 C42 73.4(3) . . ?
C46 K2 C42 101.9(3) . . ?
C47 K2 C42 119.6(3) . . ?
O4 K2 C37 87.5(3) . . ?
O5 K2 C37 164.3(4) . . ?
O6 K2 C37 75.9(4) . . ?
C46 K2 C37 118.2(3) . . ?
C47 K2 C37 98.3(3) . . ?
C42 K2 C37 90.6(3) . . ?
O4 K2 C45 124.7(3) . . ?
O5 K2 C45 82.5(3) . . ?
O6 K2 C45 148.8(3) . . ?
C46 K2 C45 26.6(3) . . ?
C47 K2 C45 44.9(3) . . ?
C42 K2 C45 76.2(3) . . ?
C37 K2 C45 111.6(3) . . ?
O4 K2 C48 89.8(3) . . ?
O5 K2 C48 120.9(4) . . ?
O6 K2 C48 150.2(3) . . ?
C46 K2 C48 44.2(3) . . ?
C47 K2 C48 25.1(3) . . ?
C42 K2 C48 110.8(3) . . ?
C37 K2 C48 74.6(3) . . ?
C45 K2 C48 51.2(3) . . ?
N2 Si1 N1 85.6(3) . . ?
N2 Si1 Si4 119.6(3) . . ?
N1 Si1 Si4 118.5(3) . . ?
N2 Si1 Si2 122.4(3) . . ?
N1 Si1 Si2 124.0(3) . . ?
Si4 Si1 Si2 90.29(13) . . ?
N3 Si2 N4 85.4(3) . . ?
N3 Si2 Si1 118.7(3) . . ?
N4 Si2 Si1 120.0(3) . . ?
N3 Si2 Si3 122.6(3) . . ?
N4 Si2 Si3 123.6(2) . . ?
Si1 Si2 Si3 90.17(13) . . ?
N6 Si3 N5 85.8(3) . . ?
N6 Si3 Si2 119.8(3) . . ?
N5 Si3 Si2 120.1(3) . . ?
N6 Si3 Si4 123.1(3) . . ?
N5 Si3 Si4 122.3(2) . . ?
Si2 Si3 Si4 89.54(13) . . ?
N8 Si4 N7 84.5(3) . . ?
N8 Si4 Si1 122.7(3) . . ?
N7 Si4 Si1 124.4(3) . . ?
N8 Si4 Si3 119.7(3) . . ?
N7 Si4 Si3 119.3(3) . . ?
Si1 Si4 Si3 89.96(13) . . ?
C57 O1 C60 109.4(11) . . ?
C57 O1 K1 127.1(9) . . ?
C60 O1 K1 122.4(7) . . ?
C61 O2 C64 110.4(10) . . ?
C61 O2 K1 117.4(8) . . ?
C64 O2 K1 127.1(9) . . ?
C68 O3 C65 103.3(11) . . ?
C68 O3 K1 123.9(8) . . ?
C65 O3 K1 131.6(8) . . ?
C72 O4 C69 110.9(11) . . ?
C72 O4 K2 121.3(9) . . ?
C69 O4 K2 125.8(8) . . ?
C76 O5 C73 101.6(12) . . ?
C76 O5 K2 122.7(10) . . ?
C73 O5 K2 132.2(10) . . ?
C77 O6 C80 102.1(11) . . ?
C77 O6 K2 136.5(10) . . ?
C80 O6 K2 121.4(8) . . ?
C1 N1 C7 120.2(7) . . ?
C1 N1 Si1 113.9(6) . . ?
C7 N1 Si1 125.9(6) . . ?
C2 N2 C11 118.9(7) . . ?
C2 N2 Si1 114.5(5) . . ?
C11 N2 Si1 126.5(6) . . ?
C15 N3 C21 119.2(7) . . ?
C15 N3 Si2 114.5(5) . . ?
C21 N3 Si2 126.3(6) . . ?
C16 N4 C25 120.9(7) . . ?
C16 N4 Si2 114.8(5) . . ?
C25 N4 Si2 124.3(5) . . ?
C29 N5 C35 120.4(7) . . ?
C29 N5 Si3 112.8(5) . . ?
C35 N5 Si3 126.5(6) . . ?
C30 N6 C39 119.4(7) . . ?
C30 N6 Si3 114.8(5) . . ?
C39 N6 Si3 125.8(6) . . ?
C43 N7 C49 122.1(7) . . ?
C43 N7 Si4 114.2(5) . . ?
C49 N7 Si4 123.7(6) . . ?
C44 N8 C53 121.4(7) . . ?
C44 N8 Si4 112.7(5) . . ?
C53 N8 Si4 125.6(6) . . ?
C6 C1 N1 129.9(8) . . ?
C6 C1 C2 117.8(9) . . ?
N1 C1 C2 112.3(8) . . ?
C3 C2 N2 129.2(9) . . ?
C3 C2 C1 120.5(10) . . ?
N2 C2 C1 110.3(8) . . ?
C2 C3 C4 119.5(10) . . ?
C5 C4 C3 123.2(11) . . ?
C4 C5 C6 118.1(11) . . ?
C1 C6 C5 120.8(10) . . ?
N1 C7 C8 114.2(7) . . ?
C7 C8 C9 114.4(8) . . ?
C7 C8 C10 107.2(8) . . ?
C9 C8 C10 110.7(8) . . ?
C8 C9 K1 165.9(8) . . ?
N2 C11 C12 117.0(8) . . ?
C14 C12 C11 113.2(9) . . ?
C14 C12 C13 112.3(9) . . ?
C11 C12 C13 110.2(7) . . ?
C12 C13 K1 171.8(7) . . ?
C20 C15 N3 130.7(8) . . ?
C20 C15 C16 118.3(9) . . ?
N3 C15 C16 110.9(8) . . ?
N4 C16 C17 130.1(7) . . ?
N4 C16 C15 110.9(8) . . ?
C17 C16 C15 118.9(8) . . ?
C16 C17 C18 124.1(8) . . ?
C16 C17 K1 88.0(6) . . ?
C18 C17 K1 69.9(6) . . ?
C17 C18 C19 116.1(9) . . ?
C17 C18 K1 84.7(6) . . ?
C19 C18 K1 75.9(7) . . ?
C18 C19 C20 122.0(9) . . ?
C18 C19 K1 77.5(7) . . ?
C20 C19 K1 85.2(6) . . ?
C15 C20 C19 120.6(8) . . ?
C15 C20 K1 86.7(6) . . ?
C19 C20 K1 68.9(6) . . ?
N3 C21 C22 115.3(8) . . ?
C23 C22 C21 111.0(7) . . ?
C23 C22 C24 112.3(8) . . ?
C21 C22 C24 109.6(9) . . ?
N4 C25 C26 112.6(7) . . ?
C28 C26 C25 113.6(8) . . ?
C28 C26 C27 112.7(10) . . ?
C25 C26 C27 108.4(8) . . ?
N5 C29 C34 128.7(8) . . ?
N5 C29 C30 111.5(8) . . ?
C34 C29 C30 119.6(9) . . ?
N6 C30 C31 129.9(8) . . ?
N6 C30 C29 111.0(8) . . ?
C31 C30 C29 118.9(9) . . ?
C32 C31 C30 119.9(9) . . ?
C33 C32 C31 119.4(10) . . ?
C32 C33 C34 123.1(11) . . ?
C29 C34 C33 118.9(9) . . ?
N5 C35 C36 113.4(8) . . ?
C37 C36 C38 112.7(9) . . ?
C37 C36 C35 112.4(8) . . ?
C38 C36 C35 105.8(10) . . ?
C36 C37 K2 166.5(8) . . ?
N6 C39 C40 115.1(7) . . ?
C42 C40 C41 115.5(10) . . ?
C42 C40 C39 110.7(7) . . ?
C41 C40 C39 108.3(9) . . ?
C40 C42 K2 170.5(8) . . ?
N7 C43 C44 113.2(8) . . ?
N7 C43 C48 128.8(8) . . ?
C44 C43 C48 118.0(9) . . ?
C43 C44 N8 111.4(8) . . ?
C43 C44 C45 121.6(9) . . ?
N8 C44 C45 126.8(8) . . ?
C44 C45 C46 117.9(8) . . ?
C44 C45 K2 84.7(7) . . ?
C46 C45 K2 71.4(6) . . ?
C47 C46 C45 119.5(10) . . ?
C47 C46 K2 78.1(7) . . ?
C45 C46 K2 82.1(7) . . ?
C46 C47 C48 122.3(10) . . ?
C46 C47 K2 76.8(7) . . ?
C48 C47 K2 84.5(7) . . ?
C47 C48 C43 120.6(9) . . ?
C47 C48 K2 70.4(7) . . ?
C43 C48 K2 85.9(6) . . ?
N7 C49 C50 111.7(7) . . ?
C52 C50 C51 113.5(9) . . ?
C52 C50 C49 105.4(8) . . ?
C51 C50 C49 112.6(7) . . ?
N8 C53 C54 111.9(8) . . ?
C55 C54 C56 116.1(12) . . ?
C55 C54 C53 114.7(9) . . ?
C56 C54 C53 105.7(10) . . ?
O1 C57 C58 110.8(14) . . ?
C59 C58 C57 103.5(12) . . ?
C60 C59 C58 103.0(14) . . ?
O1 C60 C59 113.3(13) . . ?
O2 C61 C62 107.3(12) . . ?
C61 C62 C63 105.7(13) . . ?
C64 C63 C62 104.4(12) . . ?
O2 C64 C63 109.4(13) . . ?
C66 C65 O3 106.9(17) . . ?
C67 C66 C65 104.7(17) . . ?
C68 C67 C66 109.5(17) . . ?
C67 C68 O3 110.3(15) . . ?
C70 C69 O4 105.6(12) . . ?
C71 C70 C69 111.2(16) . . ?
C70 C71 C72 104.5(13) . . ?
O4 C72 C71 105.9(13) . . ?
C74 C73 O5 108.8(18) . . ?
C73 C74 C75 111(2) . . ?
C76 C75 C74 96.6(18) . . ?
O5 C76 C75 114.8(15) . . ?
O6 C77 C78 109.2(15) . . ?
C77 C78 C79 110.6(15) . . ?
C80 C79 C78 103.0(16) . . ?
C79 C80 O6 106.2(17) . . ?
C5A C1A C2A 108 . . ?
C3A C2A C1A 108 . . ?
C2A C3A C4A 108 . . ?
C3A C4A C5A 108 . . ?
C1A C5A C4A 108 . . ?
C7A C6A C10A 108 . . ?
C8A C7A C6A 108 . . ?
C7A C8A C9A 108 . . ?
C8A C9A C10A 108 . . ?
C9A C10A C6A 108 . . ?
C12A C11A C15A 108 . . ?
C13A C12A C11A 108 . . ?
C12A C13A C14A 108 . . ?
C13A C14A C15A 108 . . ?
C14A C15A C11A 108 . . ?
C20A C16A C17A 108 . . ?
C18A C17A C16A 108 . . ?
C19A C18A C17A 108 . . ?
C18A C19A C20A 108 . . ?
C19A C20A C16A 108 . . ?

loop_
_geom_bond_atom_site_label_1
_geom_bond_atom_site_label_2
_geom_bond_distance
_geom_bond_site_symmetry_2
_geom_bond_publ_flag
K1 O1 2.678(8) . ?
K1 O2 2.755(8) . ?
K1 O3 2.760(9) . ?
K1 C19 3.053(11) . ?
K1 C18 3.074(11) . ?
K1 C9 3.143(11) . ?
K1 C20 3.260(11) . ?
K1 C17 3.260(11) . ?
K1 C13 3.261(11) . ?
K2 O4 2.637(10) . ?
K2 O5 2.734(10) . ?
K2 O6 2.773(11) . ?
K2 C46 3.064(13) . ?
K2 C47 3.080(12) . ?
K2 C42 3.130(11) . ?
K2 C37 3.186(12) . ?
K2 C45 3.203(13) . ?
K2 C48 3.255(12) . ?
Si1 N2 1.800(7) . ?
Si1 N1 1.822(7) . ?
Si1 Si4 2.296(4) . ?
Si1 Si2 2.297(4) . ?
Si2 N3 1.797(7) . ?
Si2 N4 1.815(7) . ?
Si2 Si3 2.307(4) . ?
Si3 N6 1.783(7) . ?
Si3 N5 1.824(7) . ?
Si3 Si4 2.316(3) . ?
Si4 N8 1.800(7) . ?
Si4 N7 1.820(7) . ?
O1 C57 1.302(15) . ?
O1 C60 1.336(15) . ?
O2 C61 1.412(15) . ?
O2 C64 1.420(15) . ?
O3 C68 1.376(15) . ?
O3 C65 1.473(19) . ?
O4 C72 1.384(15) . ?
O4 C69 1.403(15) . ?
O5 C76 1.338(17) . ?
O5 C73 1.476(19) . ?
O6 C77 1.404(17) . ?
O6 C80 1.557(19) . ?
N1 C1 1.396(12) . ?
N1 C7 1.485(10) . ?
N2 C2 1.424(12) . ?
N2 C11 1.467(10) . ?
N3 C15 1.382(12) . ?
N3 C21 1.478(10) . ?
N4 C16 1.373(11) . ?
N4 C25 1.467(9) . ?
N5 C29 1.385(11) . ?
N5 C35 1.454(10) . ?
N6 C30 1.388(11) . ?
N6 C39 1.451(10) . ?
N7 C43 1.348(12) . ?
N7 C49 1.469(10) . ?
N8 C44 1.413(12) . ?
N8 C53 1.457(10) . ?
C1 C6 1.394(13) . ?
C1 C2 1.436(12) . ?
C2 C3 1.350(14) . ?
C3 C4 1.404(15) . ?
C4 C5 1.331(15) . ?
C5 C6 1.430(14) . ?
C7 C8 1.504(13) . ?
C8 C9 1.538(14) . ?
C8 C10 1.581(14) . ?
C11 C12 1.501(14) . ?
C12 C14 1.455(13) . ?
C12 C13 1.561(14) . ?
C15 C20 1.380(13) . ?
C15 C16 1.466(11) . ?
C16 C17 1.376(12) . ?
C17 C18 1.406(13) . ?
C18 C19 1.411(13) . ?
C19 C20 1.427(14) . ?
C21 C22 1.510(14) . ?
C22 C23 1.505(14) . ?
C22 C24 1.535(12) . ?
C25 C26 1.558(13) . ?
C26 C28 1.489(15) . ?
C26 C27 1.601(13) . ?
C29 C34 1.395(13) . ?
C29 C30 1.448(12) . ?
C30 C31 1.417(13) . ?
C31 C32 1.415(14) . ?
C32 C33 1.362(14) . ?
C33 C34 1.404(14) . ?
C35 C36 1.596(15) . ?
C36 C37 1.470(14) . ?
C36 C38 1.556(14) . ?
C39 C40 1.597(14) . ?
C40 C42 1.449(14) . ?
C40 C41 1.532(14) . ?
C43 C44 1.386(12) . ?
C43 C48 1.407(14) . ?
C44 C45 1.415(14) . ?
C45 C46 1.446(14) . ?
C46 C47 1.335(14) . ?
C47 C48 1.389(15) . ?
C49 C50 1.640(13) . ?
C50 C52 1.526(13) . ?
C50 C51 1.547(14) . ?
C53 C54 1.562(16) . ?
C54 C55 1.446(17) . ?
C54 C56 1.549(14) . ?
C57 C58 1.53(2) . ?
C58 C59 1.47(2) . ?
C59 C60 1.465(18) . ?
C61 C62 1.502(17) . ?
C62 C63 1.53(2) . ?
C63 C64 1.454(19) . ?
C65 C66 1.40(2) . ?
C66 C67 1.37(2) . ?
C67 C68 1.364(19) . ?
C69 C70 1.40(2) . ?
C70 C71 1.39(2) . ?
C71 C72 1.51(2) . ?
C73 C74 1.22(2) . ?
C74 C75 1.50(3) . ?
C75 C76 1.36(2) . ?
C77 C78 1.41(2) . ?
C78 C79 1.42(2) . ?
C79 C80 1.41(2) . ?
C1A C5A 1.492(13) . ?
C1A C2A 1.492(13) . ?
C2A C3A 1.492(13) . ?
C3A C4A 1.492(13) . ?
C4A C5A 1.492(13) . ?
C6A C7A 1.331(16) . ?
C6A C10A 1.331(16) . ?
C7A C8A 1.331(16) . ?
C8A C9A 1.331(16) . ?
C9A C10A 1.331(16) . ?
C11A C12A 1.374(18) . ?
C11A C15A 1.374(18) . ?
C12A C13A 1.374(18) . ?
C13A C14A 1.374(18) . ?
C14A C15A 1.374(18) . ?
C16A C20A 1.429(14) . ?
C16A C17A 1.429(14) . ?
C17A C18A 1.429(14) . ?
C18A C19A 1.429(14) . ?
C19A C20A 1.429(14) . ?
